data_7158976
loop_
_publ_author_name
'Sunke, Rajnikanth'
'Ahmed Khan, Shabbir'
'Kumara Swamy, K. C.'

_publ_section_title
;
 Pd-catalysed intramolecular transformations of
 indolylbenzenesulfonamides: ortho-sulfonamido-bi(hetero)aryls via
 C2-arylation and polycyclic sultams via C3 arylation
;
_journal_name_full 'Organic &amp; Biomolecular Chemistry'
_journal_paper_doi 10.1039/D2OB01610A
_journal_year 2022
_chemical_formula_moiety 'C16 H16 N2 O2 S'
_chemical_formula_sum 'C16 H16 N2 O2 S'
_chemical_formula_weight 300.37
_space_group_crystal_system monoclinic
_space_group_IT_number 14
_space_group_name_Hall '-P 2yn'
_space_group_name_H-M_alt 'P 1 21/n 1'
_atom_sites_solution_hydrogens geom
_atom_sites_solution_primary iterative
_audit_block_doi 10.5517/ccdc.csd.cc2cxc9z
_audit_creation_date 2022-07-19
_audit_creation_method
;
Olex2 1.3-ac4
(compiled 2018.12.18 svn.r3554 for Rigaku Oxford Diffraction, GUI svn.r1)
;
_audit_update_record
;
2022-08-17 deposited with the CCDC.	2022-10-27 downloaded from the CCDC.
;
_cell_angle_alpha 90
_cell_angle_beta 101.2610(19)
_cell_angle_gamma 90
_cell_formula_units_Z 4
_cell_length_a 11.6333(5)
_cell_length_b 11.3408(5)
_cell_length_c 11.7715(5)
_cell_measurement_reflns_used 8609
_cell_measurement_temperature 293(2)
_cell_measurement_theta_max 26.07
_cell_measurement_theta_min 2.52
_cell_volume 1523.13(11)
_computing_molecular_graphics 'Olex2 (Dolomanov et al., 2009)'
_computing_publication_material 'Olex2 (Dolomanov et al., 2009)'
_computing_structure_refinement 'ShelXL (Sheldrick, 2015)'
_computing_structure_solution 'olex2.solve (Bourhis et al., 2015)'
_diffrn_ambient_temperature 293.23
_diffrn_measured_fraction_theta_full 1.000
_diffrn_measured_fraction_theta_max 1.000
_diffrn_measurement_device_type 'Bruker APEX-II CCD'
_diffrn_measurement_method '\f and \w scans'
_diffrn_radiation_type MoK\a
_diffrn_radiation_wavelength 0.71073
_diffrn_reflns_av_R_equivalents 0.0961
_diffrn_reflns_av_unetI/netI 0.0264
_diffrn_reflns_Laue_measured_fraction_full 1.000
_diffrn_reflns_Laue_measured_fraction_max 1.000
_diffrn_reflns_limit_h_max 13
_diffrn_reflns_limit_h_min -13
_diffrn_reflns_limit_k_max 13
_diffrn_reflns_limit_k_min -13
_diffrn_reflns_limit_l_max 13
_diffrn_reflns_limit_l_min -13
_diffrn_reflns_number 49284
_diffrn_reflns_point_group_measured_fraction_full 1.000
_diffrn_reflns_point_group_measured_fraction_max 1.000
_diffrn_reflns_theta_full 25.000
_diffrn_reflns_theta_max 25.000
_diffrn_reflns_theta_min 2.251
_diffrn_standards_number 0
_exptl_absorpt_coefficient_mu 0.218
_exptl_absorpt_correction_type none
_exptl_crystal_colour COLOURLESS
_exptl_crystal_density_diffrn 1.310
_exptl_crystal_density_method 'not measured'
_exptl_crystal_description BLOCK
_exptl_crystal_F_000 632
_exptl_crystal_recrystallization_method 'Re-crystallisation from solvent'
_exptl_crystal_size_max 0.24
_exptl_crystal_size_mid 0.22
_exptl_crystal_size_min 0.18
_refine_diff_density_max 0.396
_refine_diff_density_min -0.324
_refine_diff_density_rms 0.042
_refine_ls_extinction_coef 0.0044(8)
_refine_ls_extinction_expression Fc^*^=kFc[1+0.001xFc^2^\l^3^/sin(2\q)]^-1/4^
_refine_ls_extinction_method 'SHELXL-2018/3 (Sheldrick 2018)'
_refine_ls_goodness_of_fit_ref 1.053
_refine_ls_hydrogen_treatment constr
_refine_ls_matrix_type full
_refine_ls_number_parameters 193
_refine_ls_number_reflns 2683
_refine_ls_number_restraints 0
_refine_ls_restrained_S_all 1.053
_refine_ls_R_factor_all 0.0691
_refine_ls_R_factor_gt 0.0464
_refine_ls_shift/su_max 0.000
_refine_ls_shift/su_mean 0.000
_refine_ls_structure_factor_coef Fsqd
_refine_ls_weighting_details 'w=1/[\s^2^(Fo^2^)+(0.0377P)^2^+1.2416P] where P=(Fo^2^+2Fc^2^)/3'
_refine_ls_weighting_scheme calc
_refine_ls_wR_factor_gt 0.1048
_refine_ls_wR_factor_ref 0.1128
_reflns_Friedel_coverage 0.000
_reflns_number_gt 2022
_reflns_number_total 2683
_reflns_threshold_expression 'I > 2\s(I)'
_cod_data_source_file d2ob01610a2.cif
_cod_data_source_block Compound9ba
_cod_database_code 7158976
_shelx_shelxl_version_number 2018/3
_shelx_space_group_comment
;
The symmetry employed for this shelxl refinement is uniquely defined
by the following loop, which should always be used as a source of
symmetry information in preference to the above space-group names.
They are only intended as comments.
;
_olex2_refinement_description
;
1. Fixed Uiso
 At 1.2 times of:
  All C(H) groups, All N(H) groups
 At 1.5 times of:
  All C(H,H,H) groups
2.a Aromatic/amide H refined with riding coordinates:
 C13(H13), C2(H2), C10(H10), N2(H2A), C11(H11), C7(H7), C4(H4), C3(H3),
 C12(H12), C5(H5)
2.b Idealised Me refined as rotating group:
 C16(H16A,H16B,H16C), C15(H15A,H15B,H15C)
;
_olex2_submission_special_instructions 'No special instructions were received'

loop_
_space_group_symop_operation_xyz
'x, y, z'
'-x+1/2, y+1/2, -z+1/2'
'-x, -y, -z'
'x-1/2, -y-1/2, z-1/2'

loop_
_atom_site_label
_atom_site_type_symbol
_atom_site_fract_x
_atom_site_fract_y
_atom_site_fract_z
_atom_site_U_iso_or_equiv
_atom_site_adp_type
_atom_site_occupancy
_atom_site_site_symmetry_order
_atom_site_calc_flag
_atom_site_refinement_flags_posn
_atom_site_refinement_flags_adp
_atom_site_refinement_flags_occupancy
_atom_site_disorder_assembly
_atom_site_disorder_group
S1 S -0.04004(6) 0.09541(6) 0.21551(5) 0.0445(2) Uani 1 1 d . . . . .
N1 N -0.01527(17) 0.38504(17) 0.36439(17) 0.0389(5) Uani 1 1 d . . . . .
C14 C 0.0641(2) 0.0964(2) 0.3483(2) 0.0373(6) Uani 1 1 d . . . . .
O1 O -0.13270(15) 0.17394(17) 0.22623(16) 0.0567(5) Uani 1 1 d . . . . .
C9 C 0.1087(2) 0.2023(2) 0.39904(19) 0.0359(6) Uani 1 1 d . . . . .
C8 C 0.0796(2) 0.3195(2) 0.3453(2) 0.0369(6) Uani 1 1 d . . . . .
C1 C -0.0175(2) 0.4891(2) 0.3033(2) 0.0387(6) Uani 1 1 d . . . . .
O2 O -0.0669(2) -0.02458(17) 0.18725(18) 0.0733(7) Uani 1 1 d . . . . .
C13 C 0.0994(2) -0.0111(2) 0.3992(2) 0.0497(7) Uani 1 1 d . . . . .
H13 H 0.069649 -0.080965 0.363827 0.060 Uiso 1 1 calc R . . . .
C2 C -0.0961(2) 0.5833(2) 0.2955(2) 0.0510(7) Uani 1 1 d . . . . .
H2 H -0.159896 0.581064 0.332304 0.061 Uiso 1 1 calc R . . . .
C10 C 0.1892(2) 0.1959(3) 0.5026(2) 0.0501(7) Uani 1 1 d . . . . .
H10 H 0.220736 0.265157 0.538042 0.060 Uiso 1 1 calc R . . . .
N2 N 0.0223(2) 0.1507(2) 0.11732(18) 0.0566(6) Uani 1 1 d . . . . .
H2A H -0.006149 0.212799 0.080209 0.068 Uiso 1 1 calc R . . . .
C6 C 0.0770(2) 0.4898(2) 0.2461(2) 0.0446(6) Uani 1 1 d . . . . .
C16 C -0.1013(2) 0.3510(3) 0.4323(2) 0.0523(7) Uani 1 1 d . . . . .
H16A H -0.113169 0.415009 0.482158 0.078 Uiso 1 1 calc GR . . . .
H16B H -0.073575 0.283170 0.478390 0.078 Uiso 1 1 calc GR . . . .
H16C H -0.173987 0.332350 0.381430 0.078 Uiso 1 1 calc GR . . . .
C11 C 0.2235(3) 0.0891(3) 0.5541(2) 0.0609(8) Uani 1 1 d . . . . .
H11 H 0.277031 0.086965 0.623932 0.073 Uiso 1 1 calc R . . . .
C7 C 0.1369(2) 0.3804(2) 0.2749(2) 0.0475(7) Uani 1 1 d . . . . .
H7 H 0.203823 0.355533 0.249518 0.057 Uiso 1 1 calc R . . . .
C4 C 0.0186(3) 0.6819(3) 0.1751(3) 0.0680(9) Uani 1 1 d . . . . .
H4 H 0.030096 0.748312 0.132293 0.082 Uiso 1 1 calc R . . . .
C3 C -0.0755(3) 0.6786(3) 0.2317(3) 0.0629(9) Uani 1 1 d . . . . .
H3 H -0.125777 0.742983 0.225934 0.076 Uiso 1 1 calc R . . . .
C12 C 0.1791(3) -0.0138(3) 0.5030(3) 0.0600(8) Uani 1 1 d . . . . .
H12 H 0.202541 -0.085704 0.538007 0.072 Uiso 1 1 calc R . . . .
C5 C 0.0946(3) 0.5890(3) 0.1812(3) 0.0619(8) Uani 1 1 d . . . . .
H5 H 0.157201 0.591780 0.142728 0.074 Uiso 1 1 calc R . . . .
C15 C 0.1272(3) 0.0952(4) 0.0914(3) 0.0886(12) Uani 1 1 d . . . . .
H15A H 0.194117 0.118248 0.148474 0.133 Uiso 1 1 calc GR . . . .
H15B H 0.137937 0.119653 0.016105 0.133 Uiso 1 1 calc GR . . . .
H15C H 0.118655 0.010997 0.092561 0.133 Uiso 1 1 calc GR . . . .

loop_
_atom_site_aniso_label
_atom_site_aniso_U_11
_atom_site_aniso_U_22
_atom_site_aniso_U_33
_atom_site_aniso_U_23
_atom_site_aniso_U_13
_atom_site_aniso_U_12
S1 0.0463(4) 0.0413(4) 0.0399(4) -0.0017(3) -0.0064(3) -0.0052(3)
N1 0.0332(11) 0.0372(12) 0.0464(12) -0.0073(10) 0.0082(9) -0.0002(9)
C14 0.0369(13) 0.0394(14) 0.0341(12) 0.0030(11) 0.0033(10) 0.0007(11)
O1 0.0380(10) 0.0662(13) 0.0585(12) -0.0042(10) -0.0089(9) 0.0059(9)
C9 0.0330(13) 0.0413(14) 0.0327(12) -0.0021(11) 0.0045(10) 0.0020(11)
C8 0.0304(12) 0.0346(13) 0.0444(14) -0.0060(11) 0.0037(11) 0.0002(11)
C1 0.0332(13) 0.0326(13) 0.0459(14) -0.0087(11) -0.0031(11) -0.0013(11)
O2 0.0964(17) 0.0445(12) 0.0667(13) -0.0107(10) -0.0144(12) -0.0150(11)
C13 0.0530(17) 0.0407(15) 0.0534(16) 0.0089(13) 0.0054(14) -0.0017(13)
C2 0.0423(15) 0.0460(16) 0.0605(17) -0.0122(14) 0.0001(13) 0.0081(13)
C10 0.0458(15) 0.0591(18) 0.0402(14) -0.0110(13) -0.0042(12) 0.0040(13)
N2 0.0595(15) 0.0728(17) 0.0336(11) 0.0085(11) -0.0002(11) 0.0074(13)
C6 0.0378(14) 0.0392(15) 0.0555(16) -0.0006(12) 0.0065(12) 0.0002(11)
C16 0.0442(15) 0.0610(18) 0.0541(16) -0.0080(14) 0.0154(13) -0.0012(14)
C11 0.0546(17) 0.082(2) 0.0393(15) 0.0094(16) -0.0084(13) 0.0090(17)
C7 0.0390(14) 0.0447(16) 0.0618(17) -0.0003(13) 0.0172(13) 0.0056(12)
C4 0.074(2) 0.0463(18) 0.078(2) 0.0147(16) 0.0005(18) 0.0039(17)
C3 0.0583(19) 0.0440(17) 0.077(2) -0.0035(16) -0.0106(17) 0.0126(15)
C12 0.0588(19) 0.0579(19) 0.0593(18) 0.0263(16) 0.0022(15) 0.0082(15)
C5 0.0592(18) 0.0519(18) 0.077(2) 0.0126(16) 0.0186(16) -0.0001(15)
C15 0.069(2) 0.142(4) 0.054(2) -0.018(2) 0.0115(17) 0.015(2)

loop_
_atom_type_symbol
_atom_type_description
_atom_type_scat_dispersion_real
_atom_type_scat_dispersion_imag
_atom_type_scat_source
C C 0.0033 0.0016 'International Tables Vol C Tables 4.2.6.8 and 6.1.1.4'
H H 0.0000 0.0000 'International Tables Vol C Tables 4.2.6.8 and 6.1.1.4'
N N 0.0061 0.0033 'International Tables Vol C Tables 4.2.6.8 and 6.1.1.4'
O O 0.0106 0.0060 'International Tables Vol C Tables 4.2.6.8 and 6.1.1.4'
S S 0.1246 0.1234 'International Tables Vol C Tables 4.2.6.8 and 6.1.1.4'

loop_
_geom_angle_atom_site_label_1
_geom_angle_atom_site_label_2
_geom_angle_atom_site_label_3
_geom_angle
_geom_angle_site_symmetry_1
_geom_angle_site_symmetry_3
_geom_angle_publ_flag
O1 S1 C14 108.40(11) . . ?
O1 S1 N2 106.00(13) . . ?
O2 S1 C14 106.99(12) . . ?
O2 S1 O1 118.99(13) . . ?
O2 S1 N2 108.33(14) . . ?
N2 S1 C14 107.67(12) . . ?
C8 N1 C16 127.2(2) . . ?
C1 N1 C8 108.0(2) . . ?
C1 N1 C16 124.8(2) . . ?
C9 C14 S1 120.90(18) . . ?
C13 C14 S1 117.87(19) . . ?
C13 C14 C9 121.2(2) . . ?
C14 C9 C8 123.6(2) . . ?
C10 C9 C14 117.5(2) . . ?
C10 C9 C8 118.8(2) . . ?
N1 C8 C9 122.4(2) . . ?
C7 C8 N1 109.2(2) . . ?
C7 C8 C9 128.4(2) . . ?
N1 C1 C2 129.4(2) . . ?
N1 C1 C6 108.6(2) . . ?
C2 C1 C6 122.0(2) . . ?
C12 C13 C14 119.5(3) . . ?
C3 C2 C1 117.3(3) . . ?
C11 C10 C9 121.3(3) . . ?
C15 N2 S1 119.7(2) . . ?
C1 C6 C7 105.9(2) . . ?
C5 C6 C1 118.8(2) . . ?
C5 C6 C7 135.3(3) . . ?
C12 C11 C10 120.3(2) . . ?
C8 C7 C6 108.2(2) . . ?
C5 C4 C3 121.0(3) . . ?
C2 C3 C4 121.7(3) . . ?
C11 C12 C13 120.0(3) . . ?
C4 C5 C6 119.1(3) . . ?

loop_
_geom_bond_atom_site_label_1
_geom_bond_atom_site_label_2
_geom_bond_distance
_geom_bond_site_symmetry_2
_geom_bond_publ_flag
S1 C14 1.781(2) . ?
S1 O1 1.4228(19) . ?
S1 O2 1.421(2) . ?
S1 N2 1.607(2) . ?
N1 C8 1.385(3) . ?
N1 C1 1.379(3) . ?
N1 C16 1.450(3) . ?
C14 C9 1.395(3) . ?
C14 C13 1.385(3) . ?
C9 C8 1.482(3) . ?
C9 C10 1.386(3) . ?
C8 C7 1.351(3) . ?
C1 C2 1.397(3) . ?
C1 C6 1.398(4) . ?
C13 C12 1.382(4) . ?
C2 C3 1.364(4) . ?
C10 C11 1.379(4) . ?
N2 C15 1.458(4) . ?
C6 C7 1.431(3) . ?
C6 C5 1.396(4) . ?
C11 C12 1.367(4) . ?
C4 C3 1.389(4) . ?
C4 C5 1.369(4) . ?
